data_2011407
loop_
_publ_author_name
'Boryczka, Stanis\/law'
'Schreurs, Antoine M. M.'
'Kroon, Jan'
'Steiner, Thomas'

_publ_section_title
;
 Bis(4-propargyloxy-3-quinolylthio)methane
;
_journal_issue 10
_journal_name_full 'Acta Crystallographica Section C'
_journal_page_first 1234
_journal_page_last 1235
_journal_paper_doi 10.1107/S0108270100008611
_journal_volume 56
_journal_year 2000
_chemical_formula_sum 'C25 H18 N2 O2 S2'
_chemical_formula_weight 442.53
_chemical_name_systematic
;
 ?
;
_space_group_IT_number 14
_symmetry_cell_setting monoclinic
_symmetry_space_group_name_Hall '-P 2yn'
_symmetry_space_group_name_H-M 'P 1 21/n 1'
_audit_creation_method SHELXL-97
_cell_angle_alpha 90.00
_cell_angle_beta 110.482(6)
_cell_angle_gamma 90.00
_cell_formula_units_Z 4
_cell_length_a 10.7358(10)
_cell_length_b 15.8301(12)
_cell_length_c 13.4377(8)
_cell_measurement_reflns_used 50
_cell_measurement_temperature 293
_cell_measurement_theta_max 18.2
_cell_measurement_theta_min 4.2
_cell_volume 2139.3(3)
_computing_cell_refinement COLLECT
_computing_data_collection 'COLLECT (Nonius, 1998)'
_computing_data_reduction COLLECT
_computing_molecular_graphics 'PLATON (Spek, 1990)'
_computing_publication_material 'SHELXL97 (Sheldrick, 1997)'
_computing_structure_refinement 'SHELXL97 (Sheldrick, 1997)'
_computing_structure_solution 'SHELXS97 (Sheldrick, 1990)'
_diffrn_ambient_temperature 293
_diffrn_measured_fraction_theta_full .995
_diffrn_measured_fraction_theta_max .995
_diffrn_measurement_device_type 'Nonius KappaCCD'
_diffrn_measurement_method \w-scans
_diffrn_radiation_monochromator graphite
_diffrn_radiation_source 'fine-focus sealed tube'
_diffrn_radiation_type MoK\a
_diffrn_radiation_wavelength .71073
_diffrn_reflns_av_R_equivalents .0326
_diffrn_reflns_av_sigmaI/netI .0292
_diffrn_reflns_limit_h_max 13
_diffrn_reflns_limit_h_min -12
_diffrn_reflns_limit_k_max 16
_diffrn_reflns_limit_k_min -20
_diffrn_reflns_limit_l_max 13
_diffrn_reflns_limit_l_min -17
_diffrn_reflns_number 11444
_diffrn_reflns_theta_full 27.50
_diffrn_reflns_theta_max 27.50
_diffrn_reflns_theta_min 2.07
_exptl_absorpt_coefficient_mu .274
_exptl_absorpt_correction_type none
_exptl_crystal_colour yellow
_exptl_crystal_density_diffrn 1.374
_exptl_crystal_density_method 'not measured'
_exptl_crystal_description block
_exptl_crystal_F_000 920
_exptl_crystal_size_max .30
_exptl_crystal_size_mid .23
_exptl_crystal_size_min .18
_refine_diff_density_max .228
_refine_diff_density_min -.244
_refine_ls_extinction_method none
_refine_ls_goodness_of_fit_ref 1.104
_refine_ls_hydrogen_treatment mixed
_refine_ls_matrix_type full
_refine_ls_number_parameters 298
_refine_ls_number_reflns 4887
_refine_ls_number_restraints 0
_refine_ls_restrained_S_all 1.104
_refine_ls_R_factor_all .0709
_refine_ls_R_factor_gt .0476
_refine_ls_shift/su_max .001
_refine_ls_shift/su_mean .000
_refine_ls_structure_factor_coef Fsqd
_refine_ls_weighting_details 'calc w = 1/[\s^2^(Fo^2^)+(0.0274P)^2^+1.1015P] where P=(Fo^2^+2Fc^2^)/3'
_refine_ls_weighting_scheme calc
_refine_ls_wR_factor_ref .1051
_reflns_number_gt 3692
_reflns_number_total 4887
_reflns_threshold_expression I>2\s(I)
_cod_data_source_file da1140.cif
_cod_data_source_block I
_cod_original_sg_symbol_H-M 'P 21/n'
_cod_database_code 2011407
_cod_database_fobs_code 2011407

loop_
_symmetry_equiv_pos_as_xyz
'x, y, z'
'-x+1/2, y+1/2, -z+1/2'
'-x, -y, -z'
'x-1/2, -y-1/2, z-1/2'

loop_
_atom_site_label
_atom_site_fract_x
_atom_site_fract_y
_atom_site_fract_z
_atom_site_U_iso_or_equiv
_atom_site_adp_type
_atom_site_calc_flag
_atom_site_refinement_flags
_atom_site_occupancy
_atom_site_disorder_assembly
_atom_site_disorder_group
_atom_site_type_symbol
S1 .37344(5) .16974(4) .79461(4) .04885(15) Uani d . 1 . . S
S2 .09240(5) .15249(4) .62985(4) .04842(15) Uani d . 1 . . S
O1 .23640(13) .10721(8) .95721(11) .0426(3) Uani d . 1 . . O
O2 .22108(12) .09232(8) .46331(10) .0386(3) Uani d . 1 . . O
N1 .24693(18) .36938(11) .91429(14) .0524(5) Uani d . 1 . . N
C21 .2973(2) .31620(14) .86316(17) .0506(5) Uani d . 1 . . C
H21 .3342 .3393 .8161 .078(8) Uiso calc R 1 . . H
C31 .30048(18) .22715(12) .87320(15) .0386(4) Uani d . 1 . . C
C41 .24696(17) .19239(12) .94384(14) .0345(4) Uani d . 1 . . C
C51 .12595(19) .21609(15) 1.06925(16) .0455(5) Uani d . 1 . . C
H51 .1241 .1583 1.0814 .050(6) Uiso calc R 1 . . H
C61 .0687(2) .27098(17) 1.11916(18) .0566(6) Uani d . 1 . . C
H61 .0278 .2503 1.1647 .063(7) Uiso calc R 1 . . H
C71 .0714(2) .35789(17) 1.1022(2) .0620(7) Uani d . 1 . . C
H71 .0322 .3944 1.1369 .069(7) Uiso calc R 1 . . H
C81 .1305(2) .39011(15) 1.03572(19) .0576(6) Uani d . 1 . . C
H81 .1317 .4482 1.0254 .076(8) Uiso calc R 1 . . H
C91 .19035(19) .33479(13) .98208(16) .0437(5) Uani d . 1 . . C
C101 .18797(17) .24670(12) .99910(14) .0365(4) Uani d . 1 . . C
C111 .3584(2) .05890(13) .99732(16) .0458(5) Uani d . 1 . . C
H11A .4204 .0796 .9650 .056(6) Uiso calc R 1 . . H
H11B .3395 .0002 .9769 .059(7) Uiso calc R 1 . . H
C121 .4203(2) .06417(13) 1.11268(18) .0469(5) Uani d . 1 . . C
C131 .4765(3) .06462(17) 1.2043(2) .0668(7) Uani d . 1 . . C
H131 .5212 .0650 1.2774 .096(10) Uiso calc R 1 . . H
N2 .21126(19) .35383(11) .50801(14) .0516(4) Uani d . 1 . . N
C22 .1622(2) .30045(14) .55933(17) .0486(5) Uani d . 1 . . C
H22 .1271 .3231 .6077 .055(6) Uiso calc R 1 . . H
C32 .15793(18) .21179(12) .54783(15) .0384(4) Uani d . 1 . . C
C42 .21006(16) .17761(11) .47611(13) .0318(4) Uani d . 1 . . C
C52 .32776(18) .20219(13) .34830(15) .0407(4) Uani d . 1 . . C
H52 .3294 .1446 .3353 .045(6) Uiso calc R 1 . . H
C62 .3844(2) .25785(15) .29876(17) .0501(5) Uani d . 1 . . C
H62 .4256 .2376 .2531 .060(7) Uiso calc R 1 . . H
C72 .3810(2) .34484(15) .31587(18) .0560(6) Uani d . 1 . . C
H72 .4194 .3818 .2811 .066(7) Uiso calc R 1 . . H
C82 .3219(2) .37585(14) .38300(18) .0541(6) Uani d . 1 . . C
H82 .3192 .4339 .3930 .070(8) Uiso calc R 1 . . H
C92 .26454(19) .32021(12) .43764(16) .0420(4) Uani d . 1 . . C
C102 .26665(17) .23224(11) .41930(14) .0350(4) Uani d . 1 . . C
C112 .09862(19) .04592(12) .41725(15) .0417(4) Uani d . 1 . . C
H11C .0350 .0655 .4486 .046(6) Uiso calc R 1 . . H
H11D .1154 -.0135 .4345 .055(6) Uiso calc R 1 . . H
C122 .0410(2) .05526(13) .30203(17) .0426(5) Uani d . 1 . . C
C132 -.0122(3) .06131(17) .2100(2) .0635(6) Uani d . 1 . . C
H132 -.0545 .0661 .1369 .092(10) Uiso calc R 1 . . H
C1 .2405(2) .10105(14) .71750(15) .0472(5) Uani d . 1 . . C
H1A .2155 .0654 .7662 .062(7) Uiso calc R 1 . . H
H1B .2745 .0644 .6751 .065(7) Uiso calc R 1 . . H

loop_
_atom_site_aniso_label
_atom_site_aniso_U_11
_atom_site_aniso_U_22
_atom_site_aniso_U_33
_atom_site_aniso_U_12
_atom_site_aniso_U_13
_atom_site_aniso_U_23
S1 .0426(3) .0661(4) .0443(3) -.0052(2) .0232(2) .0008(2)
S2 .0428(3) .0634(4) .0450(3) -.0080(2) .0229(2) -.0060(2)
O1 .0420(7) .0364(7) .0530(8) -.0051(6) .0211(6) .0032(6)
O2 .0369(7) .0286(7) .0500(8) -.0005(5) .0149(6) -.0027(6)
N1 .0577(11) .0395(10) .0549(11) -.0095(9) .0134(9) .0004(8)
C21 .0533(12) .0503(13) .0455(11) -.0165(10) .0141(10) .0049(10)
C31 .0345(9) .0442(11) .0363(10) -.0091(8) .0113(8) -.0006(8)
C41 .0310(9) .0358(10) .0346(9) -.0054(7) .0089(7) .0011(7)
C51 .0384(10) .0553(14) .0435(11) -.0016(9) .0151(9) -.0004(9)
C61 .0467(12) .0761(18) .0513(13) .0015(11) .0224(10) -.0091(11)
C71 .0486(13) .0714(17) .0658(15) .0050(12) .0199(12) -.0236(13)
C81 .0503(13) .0423(13) .0695(15) .0021(10) .0074(11) -.0137(11)
C91 .0363(10) .0433(12) .0436(11) -.0048(8) .0042(8) -.0041(9)
C101 .0296(9) .0418(11) .0339(9) -.0017(8) .0056(7) -.0026(8)
C111 .0558(12) .0355(11) .0523(12) .0051(9) .0267(10) .0011(9)
C121 .0533(12) .0351(11) .0556(13) .0007(9) .0231(11) .0039(9)
C131 .0763(17) .0613(16) .0559(16) .0054(13) .0145(13) .0015(12)
N2 .0632(12) .0330(9) .0551(11) .0065(8) .0162(9) -.0022(8)
C22 .0538(13) .0440(12) .0477(12) .0115(10) .0173(10) -.0073(9)
C32 .0360(9) .0405(11) .0385(10) .0014(8) .0127(8) -.0013(8)
C42 .0282(8) .0314(9) .0326(9) .0018(7) .0065(7) -.0003(7)
C52 .0395(10) .0412(11) .0417(10) -.0022(8) .0148(8) -.0002(8)
C62 .0461(11) .0618(14) .0447(12) -.0032(10) .0188(9) .0065(10)
C72 .0562(13) .0546(14) .0569(13) -.0092(11) .0196(11) .0181(11)
C82 .0583(13) .0331(11) .0639(14) -.0047(10) .0126(11) .0095(10)
C92 .0416(10) .0343(10) .0437(11) .0029(8) .0067(8) .0025(8)
C102 .0310(9) .0349(10) .0348(9) -.0004(7) .0059(7) .0005(7)
C112 .0446(11) .0345(10) .0474(11) -.0075(8) .0176(9) -.0015(8)
C122 .0436(11) .0360(11) .0501(12) -.0013(8) .0187(9) -.0062(9)
C132 .0698(16) .0679(17) .0487(15) -.0062(13) .0157(12) -.0013(11)
C1 .0615(13) .0450(12) .0397(10) -.0032(10) .0236(10) -.0011(9)

loop_
_atom_type_symbol
_atom_type_description
_atom_type_scat_dispersion_real
_atom_type_scat_dispersion_imag
_atom_type_scat_source
C C .0033 .0016 'International Tables Vol C Tables 4.2.6.8 and 6.1.1.4'
H H .0000 .0000 'International Tables Vol C Tables 4.2.6.8 and 6.1.1.4'
O O .0106 .0060 'International Tables Vol C Tables 4.2.6.8 and 6.1.1.4'
N N .0061 .0033 'International Tables Vol C Tables 4.2.6.8 and 6.1.1.4'
S S .1246 .1234 'International Tables Vol C Tables 4.2.6.8 and 6.1.1.4'

loop_
_geom_angle_atom_site_label_1
_geom_angle_atom_site_label_2
_geom_angle_atom_site_label_3
_geom_angle
_geom_angle_publ_flag
C31 S1 C1 103.04(9) y
C32 S2 C1 101.18(9) y
C41 O1 C111 117.56(14) y
C42 O2 C112 116.70(14) y
C21 N1 C91 116.69(19) y
N1 C21 C31 126.0(2) ?
C41 C31 C21 117.35(19) ?
C41 C31 S1 125.56(15) ?
C21 C31 S1 117.09(15) ?
O1 C41 C31 123.67(17) ?
O1 C41 C101 117.02(16) ?
C31 C41 C101 119.05(17) ?
C61 C51 C101 120.4(2) ?
C51 C61 C71 120.5(2) ?
C81 C71 C61 121.1(2) ?
C71 C81 C91 119.9(2) ?
N1 C91 C101 122.51(19) ?
N1 C91 C81 118.3(2) ?
C101 C91 C81 119.2(2) ?
C91 C101 C51 118.96(18) ?
C91 C101 C41 118.37(17) ?
C51 C101 C41 122.67(18) ?
O1 C111 C121 112.42(16) ?
C131 C121 C111 175.3(2) ?
C22 N2 C92 116.94(18) y
N2 C22 C32 125.95(19) ?
C42 C32 C22 117.37(18) ?
C42 C32 S2 124.92(15) ?
C22 C32 S2 117.66(15) ?
O2 C42 C32 123.12(16) ?
O2 C42 C102 117.34(15) ?
C32 C42 C102 119.28(17) ?
C62 C52 C102 120.1(2) ?
C52 C62 C72 120.8(2) ?
C82 C72 C62 120.6(2) ?
C72 C82 C92 120.4(2) ?
N2 C92 C102 122.50(18) ?
N2 C92 C82 118.50(19) ?
C102 C92 C82 119.0(2) ?
C92 C102 C52 119.15(18) ?
C92 C102 C42 117.94(17) ?
C52 C102 C42 122.88(17) ?
O2 C112 C122 112.83(16) ?
C132 C122 C112 176.1(2) ?
S1 C1 S2 116.18(12) y

loop_
_geom_bond_atom_site_label_1
_geom_bond_atom_site_label_2
_geom_bond_site_symmetry_2
_geom_bond_distance
_geom_bond_publ_flag
S1 C31 . 1.770(2) y
S1 C1 . 1.805(2) y
S2 C32 . 1.770(2) y
S2 C1 . 1.808(2) y
O1 C41 . 1.370(2) ?
O1 C111 . 1.448(2) ?
O2 C42 . 1.371(2) ?
O2 C112 . 1.443(2) ?
N1 C21 . 1.316(3) y
N1 C91 . 1.373(3) y
C21 C31 . 1.415(3) ?
C31 C41 . 1.384(2) ?
C41 C101 . 1.422(3) ?
C51 C61 . 1.368(3) ?
C51 C101 . 1.416(3) ?
C61 C71 . 1.396(4) ?
C71 C81 . 1.363(4) ?
C81 C91 . 1.422(3) ?
C91 C101 . 1.415(3) ?
C111 C121 . 1.460(3) ?
C121 C131 . 1.166(3) y
N2 C22 . 1.312(3) y
N2 C92 . 1.372(3) y
C22 C32 . 1.411(3) ?
C32 C42 . 1.383(2) ?
C42 C102 . 1.423(2) ?
C52 C62 . 1.368(3) ?
C52 C102 . 1.416(3) ?
C62 C72 . 1.399(3) ?
C72 C82 . 1.363(3) ?
C82 C92 . 1.418(3) ?
C92 C102 . 1.416(3) ?
C112 C122 . 1.460(3) ?
C122 C132 . 1.170(3) y

loop_
_geom_torsion_atom_site_label_1
_geom_torsion_atom_site_label_2
_geom_torsion_atom_site_label_3
_geom_torsion_atom_site_label_4
_geom_torsion
_geom_torsion_publ_flag
C91 N1 C21 C31 -1.2(3) ?
N1 C21 C31 C41 -.6(3) ?
N1 C21 C31 S1 179.67(17) ?
C1 S1 C31 C41 58.71(18) ?
C1 S1 C31 C21 -121.61(16) y
C111 O1 C41 C31 63.4(2) y
C111 O1 C41 C101 -122.57(17) ?
C21 C31 C41 O1 176.13(17) ?
S1 C31 C41 O1 -4.2(3) ?
C21 C31 C41 C101 2.2(3) ?
S1 C31 C41 C101 -178.07(13) ?
C101 C51 C61 C71 -.4(3) ?
C51 C61 C71 C81 .1(4) ?
C61 C71 C81 C91 .2(3) ?
C21 N1 C91 C101 1.4(3) ?
C21 N1 C91 C81 -177.70(19) ?
C71 C81 C91 N1 178.9(2) ?
C71 C81 C91 C101 -.3(3) ?
N1 C91 C101 C51 -179.12(17) ?
C81 C91 C101 C51 .0(3) ?
N1 C91 C101 C41 .2(3) ?
C81 C91 C101 C41 179.30(17) ?
C61 C51 C101 C91 .4(3) ?
C61 C51 C101 C41 -178.93(18) ?
O1 C41 C101 C91 -176.35(16) ?
C31 C41 C101 C91 -2.1(3) ?
O1 C41 C101 C51 2.9(3) ?
C31 C41 C101 C51 177.23(17) ?
C41 O1 C111 C121 81.5(2) y
O1 C111 C121 C131 18E1(10) ?
C92 N2 C22 C32 -.8(3) ?
N2 C22 C32 C42 .1(3) ?
N2 C22 C32 S2 177.62(17) ?
C1 S2 C32 C42 67.22(18) ?
C1 S2 C32 C22 -110.13(17) y
C112 O2 C42 C32 68.2(2) y
C112 O2 C42 C102 -117.71(17) ?
C22 C32 C42 O2 174.93(17) ?
S2 C32 C42 O2 -2.4(3) ?
C22 C32 C42 C102 1.0(3) ?
S2 C32 C42 C102 -176.39(13) ?
C102 C52 C62 C72 -1.0(3) ?
C52 C62 C72 C82 .5(3) ?
C62 C72 C82 C92 .9(3) ?
C22 N2 C92 C102 .5(3) ?
C22 N2 C92 C82 -178.21(19) ?
C72 C82 C92 N2 177.2(2) ?
C72 C82 C92 C102 -1.6(3) ?
N2 C92 C102 C52 -177.72(17) ?
C82 C92 C102 C52 1.0(3) ?
N2 C92 C102 C42 .5(3) ?
C82 C92 C102 C42 179.18(17) ?
C62 C52 C102 C92 .3(3) ?
C62 C52 C102 C42 -177.79(18) ?
O2 C42 C102 C92 -175.51(15) ?
C32 C42 C102 C92 -1.2(2) ?
O2 C42 C102 C52 2.6(3) ?
C32 C42 C102 C52 176.90(17) ?
C42 O2 C112 C122 78.5(2) y
O2 C112 C122 C132 -160(3) ?
C31 S1 C1 S2 61.73(13) y
C32 S2 C1 S1 58.94(13) y

loop_
_cod_related_entry_id
_cod_related_entry_database
_cod_related_entry_code
1 ChemSpider 10343649
